data_1008347
loop_
_publ_author_name
'Aleonard, S'
'Lambert, B'
'Pannetier, J'
'Gorius, M F'
'Roux, M T'

_publ_section_title
;
Etude par diffraction neutronique de la phase Cs~4-x~ Yb~12~ F~40-x~ (0
<= X <=1): Hypothese Structurale.
;
_journal_coden_ASTM JSSCBI
_journal_name_full 'Journal of Solid State Chemistry'
_journal_page_first 226
_journal_page_last 232
_journal_paper_doi 10.1016/0022-4596(85)90239-7
_journal_volume 58
_journal_year 1985
_chemical_formula_structural 'Cs Yb4 F13'
_chemical_formula_sum 'Cs F13 Yb4'
_chemical_name_systematic 'Caesium ytterbium fluoride (1/4/13)'
_space_group_IT_number 186
_symmetry_cell_setting hexagonal
_symmetry_Int_Tables_number 186
_symmetry_space_group_name_Hall 'P 6c -2c'
_symmetry_space_group_name_H-M 'P 63 m c'
_cell_angle_alpha 90
_cell_angle_beta 90
_cell_angle_gamma 120
_cell_formula_units_Z 3
_cell_length_a 7.999(5)
_cell_length_b 7.999(5)
_cell_length_c 17.096(2)
_cell_volume 947.3
_refine_ls_R_factor_all 0.0593
_cod_database_code 1008347

loop_
_symmetry_equiv_pos_as_xyz
x,y,z
-y,x-y,z
y-x,-x,z
-y,-x,z
y-x,y,z
x,x-y,z
-x,-y,1/2+z
y,y-x,1/2+z
x-y,x,1/2+z
y,x,1/2+z
x-y,-y,1/2+z
-x,y-x,1/2+z

loop_
_atom_site_aniso_label
_atom_site_aniso_U_11
_atom_site_aniso_U_12
_atom_site_aniso_U_13
_atom_site_aniso_U_22
_atom_site_aniso_U_23
_atom_site_aniso_U_33
Yb1 0.0052(20) 0.0031(24) 0.0010(11) 0.0052(20) -0.0010(11) 0.0097(22)
Yb2 0.0090(22) 0.0049(26) 0.0002(6) 0.0090(22) -0.0002(6) 0.0036(19)
Cs1 0.0228(124) 0.0114(62) 0. 0.0228(124) 0. 0.0064(209)
Cs2 0.0203(121) 0.0102(60) 0. 0.0203(121) 0. 0.0001(261)
F1 0.0583(55) 0.0400(64) 0.0053(15) 0.0583(55) -0.0053(15) 0.0073(52)
F2 0.0528(47) 0.0264(53) -0.0034(27) 0.0528(47) 0.0034(27) 0.0050(51)
F3 0.0062(21) 0.0019(31) -0.0023(16) 0.0062(21) 0.0023(16) 0.0498(47)
F4 0.0052(18) 0.0041(21) -0.0043(23) 0.0052(18) 0.0043(23) 0.0597(55)
F5 0.0186(24) 0.0073(33) 0.0021(19) 0.0186(24) -0.0021(19) 0.0294(41)
F6 0.0335(42) 0.0285(47) 0.0056(22) 0.0335(42) -0.0056(22) 0.0656(82)
F7 0.001(5) 0.0005(25) 0. 0.001(5) 0. 0.0821(153)
F8 0.0312(128) 0.0165(64) 0. 0.0312(128) 0. 0.0001(109)

loop_
_atom_site_label
_atom_site_type_symbol
_atom_site_symmetry_multiplicity
_atom_site_Wyckoff_symbol
_atom_site_fract_x
_atom_site_fract_y
_atom_site_fract_z
_atom_site_occupancy
_atom_site_attached_hydrogens
_atom_site_calc_flag
Yb1 Yb3+ 6 c 0.5116(3) -0.5116(3) 0.0023 1. 0 d
Yb2 Yb3+ 6 c 0.5061(5) -0.5061(5) 0.2528(5) 1. 0 d
Cs1 Cs1+ 2 a 0. 0. 0.3725(28) 0.75 0 d
Cs2 Cs1+ 2 a 0. 0. 0.1308(24) 0.75 0 d
F1 F1- 6 c 0.4990(19) -0.4990(19) 0.3795(15) 1. 0 d
F2 F1- 6 c 0.5175(9) -0.5175(9) 0.1246(9) 1. 0 d
F3 F1- 6 c 0.2168(8) -0.2168(8) 0.0010(12) 1. 0 d
F4 F1- 6 c 0.1646(7) -0.1646(7) 0.4975(9) 1. 0 d
F5 F1- 6 c 0.8316(11) -0.8316(11) 0.2449(8) 1. 0 d
F6 F1- 6 c 0.2161(15) -0.2161(15) 0.2444(10) 1. 0 d
F7 F1- 2 b 0.3333 0.6667 0.4728(16) 1. 0 d
F8 F1- 2 b 0.3333 0.6667 0.7828(20) 0.5 0 d

loop_
_atom_type_symbol
_atom_type_oxidation_number
Yb3+ 3.000
Cs1+ 1.000
F1- -1.000
